data_4035091
loop_
_publ_author_name
'Liang, Yu-Fu'
'Chung, Chuang-Chung'
'Liao, De-Jhong'
'Lee, Woo-Jer'
'Tu, Yu-Wei'
'Uang, Biing-Jiun'

_publ_section_title
;
 Total Syntheses of (+)-\a-Allokainic Acid and (-)-2- epi-\a-Allokainic
 Acid Employing Ketopinic Amide as a Chiral Auxiliary.
;
_journal_issue 17
_journal_name_full 'The Journal of organic chemistry'
_journal_page_first 10564
_journal_page_last 10572
_journal_paper_doi 10.1021/acs.joc.8b01383
_journal_volume 83
_journal_year 2018
_chemical_formula_sum 'C32 H48 N2 O5'
_chemical_formula_weight 540.72
_space_group_IT_number 19
_space_group_name_Hall 'P 2ac 2ab'
_space_group_name_H-M_alt 'P 21 21 21'
_symmetry_cell_setting orthorhombic
_symmetry_space_group_name_H-M 'P 21 21 21'
_atom_sites_solution_hydrogens geom
_atom_sites_solution_primary direct
_atom_sites_solution_secondary difmap
_audit_creation_method SHELXL-97
_cell_angle_alpha 90.00
_cell_angle_beta 90.00
_cell_angle_gamma 90.00
_cell_formula_units_Z 4
_cell_length_a 10.071(3)
_cell_length_b 17.413(4)
_cell_length_c 18.470(5)
_cell_measurement_reflns_used 1407
_cell_measurement_temperature 273(2)
_cell_measurement_theta_max 25
_cell_measurement_theta_min 2.5
_cell_volume 3239.0(15)
_computing_cell_refinement 'Bruker Smart'
_computing_data_collection 'Bruker Smart'
_computing_data_reduction 'Bruker Saint'
_computing_molecular_graphics 'Bruker Shelxtl'
_computing_publication_material 'Bruker Shelxtl'
_computing_structure_refinement 'Shelxtl-97 (Sheldrick, 2000)'
_computing_structure_solution 'Shelxtl-97 (Sheldrick, 1990)'
_diffrn_ambient_temperature 273(2)
_diffrn_measured_fraction_theta_full 0.997
_diffrn_measured_fraction_theta_max 0.997
_diffrn_measurement_device_type 'CCD area detector'
_diffrn_measurement_method 'phi and omega scans'
_diffrn_radiation_monochromator graphite
_diffrn_radiation_source 'fine-focus sealed tube'
_diffrn_radiation_type MoK\a
_diffrn_radiation_wavelength 0.71073
_diffrn_reflns_av_R_equivalents 0.0909
_diffrn_reflns_av_sigmaI/netI 0.2005
_diffrn_reflns_limit_h_max 13
_diffrn_reflns_limit_h_min -12
_diffrn_reflns_limit_k_max 14
_diffrn_reflns_limit_k_min -23
_diffrn_reflns_limit_l_max 24
_diffrn_reflns_limit_l_min -24
_diffrn_reflns_number 24475
_diffrn_reflns_theta_full 28.36
_diffrn_reflns_theta_max 28.36
_diffrn_reflns_theta_min 1.61
_exptl_absorpt_coefficient_mu 0.074
_exptl_absorpt_correction_T_max 0.94747
_exptl_absorpt_correction_T_min 0.89627
_exptl_absorpt_correction_type empirical
_exptl_crystal_colour colorless
_exptl_crystal_density_diffrn 1.109
_exptl_crystal_density_meas ?
_exptl_crystal_density_method 'not measured'
_exptl_crystal_description Lamellar
_exptl_crystal_F_000 1176
_exptl_crystal_size_max 0.30
_exptl_crystal_size_mid 0.21
_exptl_crystal_size_min 0.08
_refine_diff_density_max 0.119
_refine_diff_density_min -0.114
_refine_diff_density_rms 0.025
_refine_ls_abs_structure_details 'Flack H D (1983), Acta Cryst. A39, 876-881'
_refine_ls_abs_structure_Flack 0.2(10)
_refine_ls_extinction_method none
_refine_ls_goodness_of_fit_ref 0.621
_refine_ls_hydrogen_treatment mixed
_refine_ls_matrix_type full
_refine_ls_number_parameters 352
_refine_ls_number_reflns 8089
_refine_ls_number_restraints 0
_refine_ls_restrained_S_all 0.621
_refine_ls_R_factor_all 0.1826
_refine_ls_R_factor_gt 0.0393
_refine_ls_shift/su_max 0.000
_refine_ls_shift/su_mean 0.000
_refine_ls_structure_factor_coef Fsqd
_refine_ls_weighting_details 'calc w=1/[\s^2^(Fo^2^)+(0.0124P)^2^+0.0000P] where P=(Fo^2^+2Fc^2^)/3'
_refine_ls_weighting_scheme calc
_refine_ls_wR_factor_gt 0.0542
_refine_ls_wR_factor_ref 0.0706
_reflns_number_gt 2366
_reflns_number_total 8089
_reflns_threshold_expression >2sigma(I)
_cod_data_source_file jo8b01383_si_002.cif
_cod_data_source_block 06au54m
_cod_depositor_comments
;
The following automatic conversions were performed:

data item '_exptl_absorpt_correction_type' value 'Empirical' was
changed to 'empirical' in accordance with the
/home/data/users/saulius/crontab/automatic-downloads/current/ACS/lib/dictionaries/cif_core.dic
dictionary named 'cif_core.dic' version 2.4.2 last updated on
2011-04-26.

data item '_symmetry_cell_setting' value 'Orthorhombic' was changed
to 'orthorhombic' in accordance with the
/home/data/users/saulius/crontab/automatic-downloads/current/ACS/lib/dictionaries/cif_core.dic
dictionary named 'cif_core.dic' version 2.4.2 last updated on
2011-04-26.

data item '_exptl_crystal_density_meas' value 'not measured' was
changed to '?' -- the value is perceived as not measured.

Automatic conversion script
Id: cif_fix_values 6909 2019-04-08 15:41:33Z antanas 
;
_cod_original_cell_volume 3239.1(14)
_cod_original_sg_symbol_H-M P2(1)2(1)2(1)
_cod_database_code 4035091

loop_
_symmetry_equiv_pos_as_xyz
'x, y, z'
'-x+1/2, -y, z+1/2'
'-x, y+1/2, -z+1/2'
'x+1/2, -y+1/2, -z'

loop_
_atom_site_label
_atom_site_type_symbol
_atom_site_fract_x
_atom_site_fract_y
_atom_site_fract_z
_atom_site_U_iso_or_equiv
_atom_site_adp_type
_atom_site_occupancy
_atom_site_symmetry_multiplicity
_atom_site_calc_flag
_atom_site_refinement_flags
C1 C 0.9768(2) 0.86954(16) 0.30964(17) 0.1037(12) Uani 1 1 d .
H1A H 0.9490 0.8766 0.3589 0.155 Uiso 1 1 calc R
H1B H 1.0086 0.9174 0.2906 0.155 Uiso 1 1 calc R
H1C H 1.0466 0.8321 0.3078 0.155 Uiso 1 1 calc R
C2 C 0.9007(2) 0.82896(15) 0.18578(15) 0.0905(11) Uani 1 1 d .
H2A H 0.8255 0.8114 0.1584 0.136 Uiso 1 1 calc R
H2B H 0.9698 0.7911 0.1838 0.136 Uiso 1 1 calc R
H2C H 0.9326 0.8763 0.1656 0.136 Uiso 1 1 calc R
C3 C 0.8595(2) 0.84184(15) 0.26451(16) 0.0642(8) Uani 1 1 d .
H3A H 0.8311 0.7922 0.2842 0.077 Uiso 1 1 calc R
C4 C 0.7428(3) 1.03742(15) 0.28908(16) 0.0961(11) Uani 1 1 d .
H4A H 0.7985 1.0296 0.3306 0.144 Uiso 1 1 calc R
H4B H 0.6515 1.0390 0.3041 0.144 Uiso 1 1 calc R
H4C H 0.7658 1.0851 0.2662 0.144 Uiso 1 1 calc R
C5 C 0.6816(3) 0.98077(17) 0.16613(15) 0.0941(11) Uani 1 1 d .
H5A H 0.7001 0.9387 0.1340 0.141 Uiso 1 1 calc R
H5B H 0.7052 1.0282 0.1430 0.141 Uiso 1 1 calc R
H5C H 0.5887 0.9812 0.1778 0.141 Uiso 1 1 calc R
C6 C 0.7626(3) 0.97142(16) 0.23556(16) 0.0675(9) Uani 1 1 d .
H6A H 0.8559 0.9739 0.2207 0.081 Uiso 1 1 calc R
C7 C 0.6244(3) 0.87804(16) 0.29847(15) 0.0537(8) Uani 1 1 d .
C8 C 0.6024(2) 0.80363(17) 0.34066(14) 0.0513(7) Uani 1 1 d .
C9 C 0.7004(2) 0.78471(17) 0.40338(14) 0.0708(9) Uani 1 1 d .
H9A H 0.7805 0.7608 0.3849 0.085 Uiso 1 1 calc R
H9B H 0.7246 0.8309 0.4296 0.085 Uiso 1 1 calc R
C10 C 0.6231(3) 0.72868(18) 0.45267(14) 0.0864(11) Uani 1 1 d .
H10A H 0.6689 0.6799 0.4572 0.104 Uiso 1 1 calc R
H10B H 0.6094 0.7503 0.5005 0.104 Uiso 1 1 calc R
C11 C 0.4921(3) 0.71970(17) 0.41218(15) 0.0714(9) Uani 1 1 d .
H11A H 0.4196 0.6997 0.4422 0.086 Uiso 1 1 calc R
C12 C 0.5192(3) 0.67190(15) 0.34395(14) 0.0688(9) Uani 1 1 d .
H12A H 0.5741 0.6276 0.3547 0.083 Uiso 1 1 calc R
H12B H 0.4372 0.6549 0.3215 0.083 Uiso 1 1 calc R
C13 C 0.5925(2) 0.72941(16) 0.29621(16) 0.0510(7) Uani 1 1 d .
C14 C 0.4656(3) 0.80011(17) 0.38127(14) 0.0618(8) Uani 1 1 d .
C15 C 0.4492(2) 0.86199(16) 0.44003(15) 0.0943(11) Uani 1 1 d .
H15A H 0.3642 0.8562 0.4629 0.141 Uiso 1 1 calc R
H15B H 0.4549 0.9120 0.4183 0.141 Uiso 1 1 calc R
H15C H 0.5181 0.8564 0.4755 0.141 Uiso 1 1 calc R
C16 C 0.3423(2) 0.80168(16) 0.33253(14) 0.0805(10) Uani 1 1 d .
H16A H 0.2638 0.7993 0.3619 0.121 Uiso 1 1 calc R
H16B H 0.3442 0.7584 0.3003 0.121 Uiso 1 1 calc R
H16C H 0.3417 0.8483 0.3048 0.121 Uiso 1 1 calc R
C17 C 0.3251(3) 0.67128(19) 0.01558(15) 0.1078(12) Uani 1 1 d .
H17A H 0.4084 0.6650 -0.0091 0.162 Uiso 1 1 calc R
H17B H 0.2594 0.6895 -0.0179 0.162 Uiso 1 1 calc R
H17C H 0.2974 0.6228 0.0352 0.162 Uiso 1 1 calc R
C18 C 0.2097(2) 0.73994(16) 0.11544(15) 0.0881(11) Uani 1 1 d .
H18A H 0.2201 0.7777 0.1529 0.132 Uiso 1 1 calc R
H18B H 0.1823 0.6921 0.1366 0.132 Uiso 1 1 calc R
H18C H 0.1438 0.7569 0.0815 0.132 Uiso 1 1 calc R
C19 C 0.3983(3) 0.80469(18) 0.05301(15) 0.1075(13) Uani 1 1 d .
H19A H 0.4805 0.7962 0.0279 0.161 Uiso 1 1 calc R
H19B H 0.4141 0.8362 0.0948 0.161 Uiso 1 1 calc R
H19C H 0.3368 0.8301 0.0213 0.161 Uiso 1 1 calc R
C20 C 0.3412(3) 0.72887(19) 0.07652(16) 0.0641(9) Uani 1 1 d .
C21 C 0.5529(3) 0.67890(16) 0.12229(17) 0.0569(8) Uani 1 1 d .
C22 C 0.6165(2) 0.65095(14) 0.19262(14) 0.0480(7) Uani 1 1 d .
H22A H 0.5570 0.6162 0.2189 0.058 Uiso 1 1 calc R
C23 C 0.7536(2) 0.61371(14) 0.18032(13) 0.0496(7) Uani 1 1 d .
H23A H 0.8134 0.6536 0.1620 0.060 Uiso 1 1 calc R
C24 C 0.8086(3) 0.58594(18) 0.25148(16) 0.0577(8) Uani 1 1 d .
C25 C 0.9158(3) 0.62272(17) 0.28319(18) 0.0768(10) Uani 1 1 d .
H25A H 0.9553 0.6642 0.2598 0.092 Uiso 1 1 calc R
C26 C 0.9652(4) 0.5981(2) 0.3501(2) 0.1015(13) Uani 1 1 d .
H26A H 1.0369 0.6231 0.3714 0.122 Uiso 1 1 calc R
C27 C 0.9067(4) 0.5366(3) 0.3839(2) 0.1118(16) Uani 1 1 d .
H27A H 0.9386 0.5203 0.4286 0.134 Uiso 1 1 calc R
C28 C 0.8020(4) 0.4988(2) 0.3527(2) 0.0993(12) Uani 1 1 d .
H28A H 0.7641 0.4566 0.3755 0.119 Uiso 1 1 calc R
C29 C 0.7535(3) 0.52387(19) 0.28710(19) 0.0782(10) Uani 1 1 d .
H29A H 0.6818 0.4984 0.2663 0.094 Uiso 1 1 calc R
C30 C 0.7489(3) 0.54928(15) 0.12400(14) 0.0669(9) Uani 1 1 d .
H30A H 0.7239 0.5016 0.1474 0.080 Uiso 1 1 calc R
H30B H 0.6821 0.5612 0.0879 0.080 Uiso 1 1 calc R
C31 C 0.8815(3) 0.53940(19) 0.08753(18) 0.0716(10) Uani 1 1 d .
C32 C 1.0041(3) 0.4814(2) -0.00225(17) 0.1432(16) Uani 1 1 d .
H32A H 0.9957 0.4428 -0.0391 0.215 Uiso 1 1 calc R
H32B H 1.0737 0.4673 0.0307 0.215 Uiso 1 1 calc R
H32C H 1.0250 0.5298 -0.0243 0.215 Uiso 1 1 calc R
N1 N 0.7454(2) 0.89565(12) 0.27019(12) 0.0541(6) Uani 1 1 d .
N2 N 0.63566(18) 0.72394(12) 0.23288(12) 0.0482(6) Uani 1 1 d .
O1 O 0.53117(16) 0.92259(10) 0.29180(10) 0.0723(6) Uani 1 1 d .
O2 O 0.42505(15) 0.69352(10) 0.13404(8) 0.0556(5) Uani 1 1 d .
O3 O 0.61057(17) 0.68834(12) 0.06624(10) 0.0821(7) Uani 1 1 d .
O4 O 0.9790(2) 0.57451(13) 0.10323(13) 0.1033(8) Uani 1 1 d .
O5 O 0.8776(2) 0.48801(14) 0.03773(12) 0.1127(9) Uani 1 1 d .

loop_
_atom_site_aniso_label
_atom_site_aniso_U_11
_atom_site_aniso_U_22
_atom_site_aniso_U_33
_atom_site_aniso_U_23
_atom_site_aniso_U_13
_atom_site_aniso_U_12
C1 0.0495(18) 0.099(3) 0.162(4) -0.006(3) -0.029(2) 0.008(2)
C2 0.081(2) 0.083(2) 0.107(3) -0.017(2) 0.038(2) 0.005(2)
C3 0.0434(17) 0.058(2) 0.091(2) -0.0062(19) -0.0001(17) 0.0082(17)
C4 0.086(2) 0.068(2) 0.134(3) -0.034(2) -0.018(2) 0.0008(19)
C5 0.101(2) 0.087(3) 0.095(3) 0.012(2) -0.006(2) 0.005(2)
C6 0.0474(18) 0.062(2) 0.093(3) -0.003(2) -0.0006(18) -0.0012(18)
C7 0.0488(19) 0.057(2) 0.055(2) -0.0141(18) -0.0059(17) 0.0004(18)
C8 0.0418(16) 0.064(2) 0.0480(18) 0.0005(18) -0.0007(14) 0.0119(16)
C9 0.0653(19) 0.090(2) 0.057(2) -0.0044(19) -0.0140(17) 0.002(2)
C10 0.095(2) 0.103(3) 0.061(2) 0.009(2) -0.007(2) 0.029(2)
C11 0.070(2) 0.082(3) 0.062(2) 0.010(2) 0.0172(18) 0.005(2)
C12 0.075(2) 0.065(2) 0.067(2) 0.0066(19) 0.0063(17) 0.0035(18)
C13 0.0347(15) 0.061(2) 0.058(2) 0.0036(19) -0.0027(15) 0.0092(15)
C14 0.0586(18) 0.071(2) 0.055(2) 0.0000(19) 0.0100(16) 0.0126(18)
C15 0.088(2) 0.110(3) 0.085(3) -0.019(2) 0.0253(19) 0.021(2)
C16 0.0410(16) 0.104(3) 0.097(3) 0.011(2) 0.0007(16) 0.0055(19)
C17 0.095(2) 0.152(4) 0.077(3) -0.020(3) -0.041(2) 0.012(2)
C18 0.0513(17) 0.125(3) 0.088(3) 0.018(2) -0.0025(18) 0.0151(19)
C19 0.088(2) 0.092(3) 0.142(3) 0.062(2) -0.005(2) 0.008(2)
C20 0.0498(19) 0.083(3) 0.060(2) 0.010(2) -0.0097(16) 0.0156(18)
C21 0.0504(19) 0.062(2) 0.058(2) -0.0061(19) 0.0024(17) -0.0065(17)
C22 0.0412(16) 0.0543(19) 0.0483(18) 0.0022(16) 0.0018(14) -0.0005(15)
C23 0.0426(16) 0.0499(18) 0.056(2) -0.0083(16) 0.0003(15) -0.0012(15)
C24 0.0561(19) 0.055(2) 0.062(2) -0.0108(19) -0.0039(18) 0.0161(17)
C25 0.072(2) 0.078(2) 0.081(3) -0.016(2) -0.0191(19) 0.012(2)
C26 0.102(3) 0.116(3) 0.086(3) -0.035(3) -0.032(3) 0.021(3)
C27 0.137(4) 0.118(4) 0.080(3) -0.007(3) -0.021(3) 0.063(3)
C28 0.122(3) 0.083(3) 0.093(3) 0.014(3) 0.007(3) 0.030(3)
C29 0.086(2) 0.071(3) 0.078(3) 0.006(2) -0.006(2) 0.017(2)
C30 0.0629(19) 0.067(2) 0.071(2) -0.0085(18) -0.0050(18) 0.0059(18)
C31 0.082(3) 0.071(3) 0.062(2) -0.009(2) -0.021(2) 0.020(2)
C32 0.155(4) 0.157(4) 0.117(3) -0.037(3) 0.061(3) 0.035(3)
N1 0.0448(13) 0.0486(15) 0.0689(17) -0.0097(14) 0.0005(13) 0.0039(13)
N2 0.0383(12) 0.0568(16) 0.0494(15) -0.0050(14) -0.0009(12) 0.0046(12)
O1 0.0449(11) 0.0717(14) 0.1001(17) 0.0040(13) -0.0018(12) 0.0166(11)
O2 0.0371(9) 0.0748(14) 0.0549(13) 0.0067(11) -0.0028(10) 0.0013(10)
O3 0.0627(13) 0.1250(19) 0.0585(15) 0.0159(14) 0.0154(11) 0.0124(13)
O4 0.0781(16) 0.128(2) 0.1036(19) -0.0360(16) 0.0109(15) 0.0177(16)
O5 0.133(2) 0.114(2) 0.0908(19) -0.0535(16) 0.0109(16) 0.0079(18)

loop_
_atom_type_symbol
_atom_type_description
_atom_type_scat_dispersion_real
_atom_type_scat_dispersion_imag
_atom_type_scat_source
C C 0.0033 0.0016 'International Tables Vol C Tables 4.2.6.8 and 6.1.1.4'
H H 0.0000 0.0000 'International Tables Vol C Tables 4.2.6.8 and 6.1.1.4'
N N 0.0061 0.0033 'International Tables Vol C Tables 4.2.6.8 and 6.1.1.4'
O O 0.0106 0.0060 'International Tables Vol C Tables 4.2.6.8 and 6.1.1.4'

loop_
_geom_angle_atom_site_label_1
_geom_angle_atom_site_label_2
_geom_angle_atom_site_label_3
_geom_angle
C3 C1 H1A 109.5
C3 C1 H1B 109.5
H1A C1 H1B 109.5
C3 C1 H1C 109.5
H1A C1 H1C 109.5
H1B C1 H1C 109.5
C3 C2 H2A 109.5
C3 C2 H2B 109.5
H2A C2 H2B 109.5
C3 C2 H2C 109.5
H2A C2 H2C 109.5
H2B C2 H2C 109.5
N1 C3 C1 111.2(2)
N1 C3 C2 111.7(2)
C1 C3 C2 110.9(2)
N1 C3 H3A 107.6
C1 C3 H3A 107.6
C2 C3 H3A 107.6
C6 C4 H4A 109.5
C6 C4 H4B 109.5
H4A C4 H4B 109.5
C6 C4 H4C 109.5
H4A C4 H4C 109.5
H4B C4 H4C 109.5
C6 C5 H5A 109.5
C6 C5 H5B 109.5
H5A C5 H5B 109.5
C6 C5 H5C 109.5
H5A C5 H5C 109.5
H5B C5 H5C 109.5
N1 C6 C5 113.3(2)
N1 C6 C4 112.1(2)
C5 C6 C4 113.1(2)
N1 C6 H6A 105.8
C5 C6 H6A 105.8
C4 C6 H6A 105.8
O1 C7 N1 120.4(3)
O1 C7 C8 118.5(2)
N1 C7 C8 121.1(3)
C7 C8 C13 116.8(2)
C7 C8 C9 117.8(2)
C13 C8 C9 105.1(2)
C7 C8 C14 113.8(2)
C13 C8 C14 99.6(2)
C9 C8 C14 101.1(2)
C10 C9 C8 104.6(2)
C10 C9 H9A 110.8
C8 C9 H9A 110.8
C10 C9 H9B 110.8
C8 C9 H9B 110.8
H9A C9 H9B 108.9
C11 C10 C9 102.2(2)
C11 C10 H10A 111.3
C9 C10 H10A 111.3
C11 C10 H10B 111.3
C9 C10 H10B 111.3
H10A C10 H10B 109.2
C10 C11 C12 107.7(2)
C10 C11 C14 103.8(2)
C12 C11 C14 102.7(2)
C10 C11 H11A 113.8
C12 C11 H11A 113.8
C14 C11 H11A 113.8
C13 C12 C11 101.8(2)
C13 C12 H12A 111.4
C11 C12 H12A 111.4
C13 C12 H12B 111.4
C11 C12 H12B 111.4
H12A C12 H12B 109.3
N2 C13 C12 131.2(3)
N2 C13 C8 122.8(3)
C12 C13 C8 106.0(2)
C16 C14 C11 112.0(2)
C16 C14 C15 108.3(2)
C11 C14 C15 113.3(2)
C16 C14 C8 115.4(2)
C11 C14 C8 93.5(2)
C15 C14 C8 113.8(2)
C14 C15 H15A 109.5
C14 C15 H15B 109.5
H15A C15 H15B 109.5
C14 C15 H15C 109.5
H15A C15 H15C 109.5
H15B C15 H15C 109.5
C14 C16 H16A 109.5
C14 C16 H16B 109.5
H16A C16 H16B 109.5
C14 C16 H16C 109.5
H16A C16 H16C 109.5
H16B C16 H16C 109.5
C20 C17 H17A 109.5
C20 C17 H17B 109.5
H17A C17 H17B 109.5
C20 C17 H17C 109.5
H17A C17 H17C 109.5
H17B C17 H17C 109.5
C20 C18 H18A 109.5
C20 C18 H18B 109.5
H18A C18 H18B 109.5
C20 C18 H18C 109.5
H18A C18 H18C 109.5
H18B C18 H18C 109.5
C20 C19 H19A 109.5
C20 C19 H19B 109.5
H19A C19 H19B 109.5
C20 C19 H19C 109.5
H19A C19 H19C 109.5
H19B C19 H19C 109.5
O2 C20 C19 110.6(2)
O2 C20 C17 108.5(2)
C19 C20 C17 114.0(3)
O2 C20 C18 102.1(2)
C19 C20 C18 111.0(3)
C17 C20 C18 110.0(2)
O3 C21 O2 125.7(3)
O3 C21 C22 125.1(2)
O2 C21 C22 109.2(2)
N2 C22 C21 102.0(2)
N2 C22 C23 108.52(19)
C21 C22 C23 112.6(2)
N2 C22 H22A 111.1
C21 C22 H22A 111.1
C23 C22 H22A 111.1
C24 C23 C30 111.7(2)
C24 C23 C22 109.6(2)
C30 C23 C22 112.4(2)
C24 C23 H23A 107.6
C30 C23 H23A 107.6
C22 C23 H23A 107.6
C29 C24 C25 118.3(3)
C29 C24 C23 121.2(3)
C25 C24 C23 120.5(3)
C24 C25 C26 120.6(3)
C24 C25 H25A 119.7
C26 C25 H25A 119.7
C27 C26 C25 119.2(4)
C27 C26 H26A 120.4
C25 C26 H26A 120.4
C28 C27 C26 120.9(4)
C28 C27 H27A 119.5
C26 C27 H27A 119.5
C27 C28 C29 119.4(4)
C27 C28 H28A 120.3
C29 C28 H28A 120.3
C28 C29 C24 121.6(3)
C28 C29 H29A 119.2
C24 C29 H29A 119.2
C31 C30 C23 111.2(2)
C31 C30 H30A 109.4
C23 C30 H30A 109.4
C31 C30 H30B 109.4
C23 C30 H30B 109.4
H30A C30 H30B 108.0
O4 C31 O5 123.8(4)
O4 C31 C30 124.3(3)
O5 C31 C30 111.9(3)
O5 C32 H32A 109.5
O5 C32 H32B 109.5
H32A C32 H32B 109.5
O5 C32 H32C 109.5
H32A C32 H32C 109.5
H32B C32 H32C 109.5
C7 N1 C6 118.2(2)
C7 N1 C3 125.3(2)
C6 N1 C3 116.2(2)
C13 N2 C22 119.2(2)
C21 O2 C20 120.7(2)
C31 O5 C32 112.7(3)

loop_
_geom_bond_atom_site_label_1
_geom_bond_atom_site_label_2
_geom_bond_distance
C1 C3 1.523(3)
C1 H1A 0.9600
C1 H1B 0.9600
C1 H1C 0.9600
C2 C3 1.529(3)
C2 H2A 0.9600
C2 H2B 0.9600
C2 H2C 0.9600
C3 N1 1.487(3)
C3 H3A 0.9800
C4 C6 1.529(3)
C4 H4A 0.9600
C4 H4B 0.9600
C4 H4C 0.9600
C5 C6 1.528(3)
C5 H5A 0.9600
C5 H5B 0.9600
C5 H5C 0.9600
C6 N1 1.476(3)
C6 H6A 0.9800
C7 O1 1.224(3)
C7 N1 1.361(3)
C7 C8 1.528(3)
C8 C13 1.534(3)
C8 C9 1.557(3)
C8 C14 1.570(3)
C9 C10 1.545(3)
C9 H9A 0.9700
C9 H9B 0.9700
C10 C11 1.524(3)
C10 H10A 0.9700
C10 H10B 0.9700
C11 C12 1.535(3)
C11 C14 1.536(3)
C11 H11A 0.9800
C12 C13 1.525(3)
C12 H12A 0.9700
C12 H12B 0.9700
C13 N2 1.251(3)
C14 C16 1.534(3)
C14 C15 1.538(3)
C15 H15A 0.9600
C15 H15B 0.9600
C15 H15C 0.9600
C16 H16A 0.9600
C16 H16B 0.9600
C16 H16C 0.9600
C17 C20 1.516(3)
C17 H17A 0.9600
C17 H17B 0.9600
C17 H17C 0.9600
C18 C20 1.519(3)
C18 H18A 0.9600
C18 H18B 0.9600
C18 H18C 0.9600
C19 C20 1.504(3)
C19 H19A 0.9600
C19 H19B 0.9600
C19 H19C 0.9600
C20 O2 1.490(3)
C21 O3 1.199(3)
C21 O2 1.330(3)
C21 C22 1.528(3)
C22 N2 1.485(3)
C22 C23 1.542(3)
C22 H22A 0.9800
C23 C24 1.506(3)
C23 C30 1.531(3)
C23 H23A 0.9800
C24 C29 1.382(3)
C24 C25 1.386(3)
C25 C26 1.399(4)
C25 H25A 0.9300
C26 C27 1.372(4)
C26 H26A 0.9300
C27 C28 1.370(4)
C27 H27A 0.9300
C28 C29 1.377(4)
C28 H28A 0.9300
C29 H29A 0.9300
C30 C31 1.505(4)
C30 H30A 0.9700
C30 H30B 0.9700
C31 O4 1.193(3)
C31 O5 1.284(3)
C32 O5 1.477(3)
C32 H32A 0.9600
C32 H32B 0.9600
C32 H32C 0.9600
